data_4328954
loop_
_publ_author_name
'Yu-Chun Chuang'
'Chi-Tsun Liu'
'Chou-Fu Sheu'
'Wei-Lun Ho'
'Gene-Hsiang Lee'
'Chih-Cheh Wang'
'Yu Wang'

_publ_section_title
;
 New Iron(II) Spin Crossover Coordination Polymers [Fe(\m-atrz)3]X2.2H2O
 (X = ClO4-, BF4-) and [Fe(\m-atrz)(\m-pyz)(NCS)2].4H2O with an
 Interesting Solvent Effect
;
_journal_name_full 'Inorganic Chemistry'
_journal_page_first 4663
_journal_page_last 4671
_journal_paper_doi 10.1021/ic202626c
_journal_volume 51
_journal_year 2012
_chemical_formula_sum 'C10 H16 Fe N12 O4 S2'
_chemical_formula_weight 488.32
_chemical_name_systematic
; 
 ? 
;
_space_group_IT_number 12
_symmetry_cell_setting monoclinic
_symmetry_space_group_name_Hall '-C 2y'
_symmetry_space_group_name_H-M 'C 1 2/m 1'
_atom_sites_solution_hydrogens geom
_atom_sites_solution_primary direct
_atom_sites_solution_secondary difmap
_audit_creation_method SHELXL-97
_cell_angle_alpha 90.00
_cell_angle_beta 118.667(3)
_cell_angle_gamma 90.00
_cell_formula_units_Z 2
_cell_length_a 13.2751(13)
_cell_length_b 7.1940(7)
_cell_length_c 12.0161(12)
_cell_measurement_reflns_used all
_cell_measurement_temperature 295(2)
_cell_measurement_theta_max 25.00
_cell_measurement_theta_min 1.00
_cell_volume 1006.89(17)
_computing_cell_refinement DENZO-SMN
_computing_data_collection 'NONIUS COLLECT'
_computing_data_reduction DENZO-SMN
_computing_molecular_graphics 'Bruker SHELXTL'
_computing_publication_material 'Bruker SHELXTL'
_computing_structure_refinement 'SHELXL-97 (Sheldrick, 1997)'
_computing_structure_solution 'SHELXS-97 (Sheldrick, 1990)'
_diffrn_ambient_temperature 295(2)
_diffrn_measured_fraction_theta_full 0.997
_diffrn_measured_fraction_theta_max 0.997
_diffrn_measurement_device_type 'NONIUS KappaCCD'
_diffrn_measurement_method '\w scans'
_diffrn_radiation_monochromator graphite
_diffrn_radiation_source 'fine-focus sealed tube'
_diffrn_radiation_type MoK\a
_diffrn_radiation_wavelength 0.71073
_diffrn_reflns_av_R_equivalents 0.0353
_diffrn_reflns_av_sigmaI/netI 0.0282
_diffrn_reflns_limit_h_max 17
_diffrn_reflns_limit_h_min -15
_diffrn_reflns_limit_k_max 8
_diffrn_reflns_limit_k_min -9
_diffrn_reflns_limit_l_max 15
_diffrn_reflns_limit_l_min -15
_diffrn_reflns_number 4911
_diffrn_reflns_theta_full 27.48
_diffrn_reflns_theta_max 27.48
_diffrn_reflns_theta_min 1.93
_exptl_absorpt_coefficient_mu 1.002
_exptl_absorpt_correction_T_max 0.8248
_exptl_absorpt_correction_T_min 0.7531
_exptl_absorpt_correction_type multi-scan
_exptl_absorpt_process_details SORTAV
_exptl_crystal_colour black
_exptl_crystal_density_diffrn 1.611
_exptl_crystal_density_meas ?
_exptl_crystal_description block
_exptl_crystal_F_000 500
_exptl_crystal_size_max 0.30
_exptl_crystal_size_mid 0.20
_exptl_crystal_size_min 0.20
_refine_diff_density_max 0.516
_refine_diff_density_min -0.563
_refine_diff_density_rms 0.063
_refine_ls_extinction_coef 0.013(3)
_refine_ls_extinction_expression Fc^*^=kFc[1+0.001xFc^2^\l^3^/sin(2\q)]^-1/4^
_refine_ls_extinction_method SHELXL
_refine_ls_goodness_of_fit_ref 1.068
_refine_ls_hydrogen_treatment constr
_refine_ls_matrix_type full
_refine_ls_number_parameters 89
_refine_ls_number_reflns 1258
_refine_ls_number_restraints 0
_refine_ls_restrained_S_all 1.068
_refine_ls_R_factor_all 0.0423
_refine_ls_R_factor_gt 0.0394
_refine_ls_shift/su_max 0.010
_refine_ls_shift/su_mean 0.001
_refine_ls_structure_factor_coef Fsqd
_refine_ls_weighting_details 'calc w=1/[\s^2^(Fo^2^)+(0.0574P)^2^+1.3860P] where P=(Fo^2^+2Fc^2^)/3'
_refine_ls_weighting_scheme calc
_refine_ls_wR_factor_gt 0.1071
_refine_ls_wR_factor_ref 0.1092
_reflns_number_gt 1172
_reflns_number_total 1258
_reflns_threshold_expression >2sigma(I)
_cod_data_source_file ic202626c_si_002_5.cif
_cod_data_source_block CCDC-855741
_cod_depositor_comments
;
The following automatic conversions were performed:

'_exptl_crystal_density_meas' value 'not_measured' was changed to '?'
- the value is perceived as not measured.

Automatic conversion script
Id: cif_fix_values 3008 2015-01-20 13:52:24Z robertas 
;
_cod_database_code 4328954

loop_
_symmetry_equiv_pos_as_xyz
'x, y, z'
'-x, y, -z'
'x+1/2, y+1/2, z'
'-x+1/2, y+1/2, -z'
'-x, -y, -z'
'x, -y, z'
'-x+1/2, -y+1/2, -z'
'x+1/2, -y+1/2, z'

loop_
_atom_site_label
_atom_site_type_symbol
_atom_site_fract_x
_atom_site_fract_y
_atom_site_fract_z
_atom_site_U_iso_or_equiv
_atom_site_adp_type
_atom_site_occupancy
_atom_site_symmetry_multiplicity
_atom_site_calc_flag
_atom_site_refinement_flags
Fe1 Fe 0.0000 0.0000 0.5000 0.0262(2) Uani 1 4 d S
S1 S -0.40276(9) 0.0000 0.17313(13) 0.0796(4) Uani 1 2 d S
N1 N -0.0349(2) 0.0000 0.6617(2) 0.0328(6) Uani 1 2 d S
N2 N -0.1450(2) 0.0000 0.6478(3) 0.0531(9) Uani 1 2 d S
N3 N -0.0206(2) 0.0000 0.8491(2) 0.0371(6) Uani 1 2 d S
N4 N 0.0349(2) 0.0000 0.9803(2) 0.0425(7) Uani 1 2 d S
N5 N -0.1778(2) 0.0000 0.3709(3) 0.0380(6) Uani 1 2 d S
N6 N 0.0000 0.3065(3) 0.5000 0.0306(5) Uani 1 2 d S
C1 C 0.0370(3) 0.0000 0.7823(3) 0.0388(7) Uani 1 2 d S
H1A H 0.1165 0.0000 0.8174 0.047 Uiso 1 2 calc SR
C2 C -0.1331(3) 0.0000 0.7615(3) 0.0570(11) Uani 1 2 d S
H2A H -0.1935 0.0000 0.7801 0.068 Uiso 1 2 calc SR
C3 C -0.2709(3) 0.0000 0.2901(3) 0.0400(7) Uani 1 2 d S
C4 C 0.08270(18) 0.4042(3) 0.4933(2) 0.0345(5) Uani 1 1 d .
H4A H 0.1417 0.3412 0.4886 0.041 Uiso 1 1 calc R
O1 O -0.3442(5) 0.0000 0.8264(7) 0.173(3) Uani 1 2 d S
H1B H -0.3435 -0.1017 0.8756 0.260 Uiso 1 1 d R
O2 O -0.2223(6) -0.2929(14) 0.9757(8) 0.142(3) Uani 0.50 1 d P
H2B H -0.2156 -0.3659 0.9224 0.213 Uiso 0.50 1 d PR
H2C H -0.1731 -0.1858 0.9937 0.213 Uiso 0.50 1 d PR

loop_
_atom_site_aniso_label
_atom_site_aniso_U_11
_atom_site_aniso_U_22
_atom_site_aniso_U_33
_atom_site_aniso_U_23
_atom_site_aniso_U_13
_atom_site_aniso_U_12
Fe1 0.0288(3) 0.0260(3) 0.0228(3) 0.000 0.0115(2) 0.000
S1 0.0393(5) 0.0951(10) 0.0674(8) 0.000 -0.0042(5) 0.000
N1 0.0376(13) 0.0384(13) 0.0255(11) 0.000 0.0175(10) 0.000
N2 0.0360(14) 0.096(3) 0.0292(13) 0.000 0.0171(12) 0.000
N3 0.0376(14) 0.0520(16) 0.0236(12) 0.000 0.0162(11) 0.000
N4 0.0437(14) 0.0610(18) 0.0260(12) 0.000 0.0193(11) 0.000
N5 0.0343(13) 0.0435(15) 0.0323(12) 0.000 0.0128(11) 0.000
N6 0.0331(12) 0.0257(11) 0.0329(12) 0.000 0.0157(10) 0.000
C1 0.0327(15) 0.057(2) 0.0278(14) 0.000 0.0150(12) 0.000
C2 0.0397(18) 0.104(4) 0.0339(17) 0.000 0.0224(15) 0.000
C3 0.0377(16) 0.0415(17) 0.0384(16) 0.000 0.0163(14) 0.000
C4 0.0339(10) 0.0287(11) 0.0448(11) -0.0001(9) 0.0219(9) 0.0015(8)
O1 0.112(4) 0.278(10) 0.156(5) 0.000 0.085(4) 0.000
O2 0.125(6) 0.174(8) 0.137(7) -0.060(6) 0.070(5) -0.058(6)

loop_
_atom_type_symbol
_atom_type_description
_atom_type_scat_dispersion_real
_atom_type_scat_dispersion_imag
_atom_type_scat_source
C C 0.0033 0.0016 'International Tables Vol C Tables 4.2.6.8 and 6.1.1.4'
H H 0.0000 0.0000 'International Tables Vol C Tables 4.2.6.8 and 6.1.1.4'
N N 0.0061 0.0033 'International Tables Vol C Tables 4.2.6.8 and 6.1.1.4'
O O 0.0106 0.0060 'International Tables Vol C Tables 4.2.6.8 and 6.1.1.4'
S S 0.1246 0.1234 'International Tables Vol C Tables 4.2.6.8 and 6.1.1.4'
Fe Fe 0.3463 0.8444 'International Tables Vol C Tables 4.2.6.8 and 6.1.1.4'

loop_
_geom_angle_atom_site_label_1
_geom_angle_atom_site_label_2
_geom_angle_atom_site_label_3
_geom_angle
_geom_angle_site_symmetry_1
_geom_angle_site_symmetry_3
N5 Fe1 N5 180.00(11) 5_556 .
N5 Fe1 N1 90.81(10) 5_556 5_556
N5 Fe1 N1 89.19(10) . 5_556
N5 Fe1 N1 89.19(10) 5_556 .
N5 Fe1 N1 90.81(10) . .
N1 Fe1 N1 180.000(1) 5_556 .
N5 Fe1 N6 90.0 5_556 5_556
N5 Fe1 N6 90.000(1) . 5_556
N1 Fe1 N6 90.0 5_556 5_556
N1 Fe1 N6 90.0 . 5_556
N5 Fe1 N6 90.000(1) 5_556 .
N5 Fe1 N6 90.0 . .
N1 Fe1 N6 90.0 5_556 .
N1 Fe1 N6 90.0 . .
N6 Fe1 N6 180.0 5_556 .
C1 N1 N2 107.6(2) . .
C1 N1 Fe1 129.2(2) . .
N2 N1 Fe1 123.25(18) . .
C2 N2 N1 106.5(3) . .
C1 N3 C2 105.5(3) . .
C1 N3 N4 122.3(3) . .
C2 N3 N4 132.2(3) . .
N4 N4 N3 110.7(3) 5_557 .
C3 N5 Fe1 172.3(3) . .
C4 N6 C4 116.7(2) . 2_556
C4 N6 Fe1 121.67(12) . .
C4 N6 Fe1 121.67(12) 2_556 .
N1 C1 N3 110.0(3) . .
N2 C2 N3 110.5(3) . .
N5 C3 S1 178.9(3) . .
N6 C4 C4 121.67(12) . 6_565
N1 C1 H1A 125.0 . .
N3 C1 H1A 125.0 . .
N2 C2 H2A 124.8 . .
N3 C2 H2A 124.8 . .
N6 C4 H4A 119.2 . .
C4 C4 H4A 119.2 6_565 .
O2 O2 H2B 154.9 7_447 .
O2 O2 H2C 89.4 7_447 .
H2B O2 H2C 110.6 . .

loop_
_geom_bond_atom_site_label_1
_geom_bond_atom_site_label_2
_geom_bond_distance
_geom_bond_site_symmetry_2
Fe1 N5 2.113(3) 5_556
Fe1 N5 2.113(3) .
Fe1 N1 2.204(2) 5_556
Fe1 N1 2.204(2) .
Fe1 N6 2.205(2) 5_556
Fe1 N6 2.205(2) .
S1 C3 1.637(3) .
N1 C1 1.297(4) .
N1 N2 1.389(4) .
N2 C2 1.298(4) .
N3 C1 1.348(4) .
N3 C2 1.353(4) .
N3 N4 1.384(3) .
N4 N4 1.225(5) 5_557
N5 C3 1.148(4) .
N6 C4 1.338(2) .
N6 C4 1.338(2) 2_556
C4 C4 1.379(4) 6_565
O2 O2 1.293(14) 7_447
C1 H1A 0.9300 .
C2 H2A 0.9300 .
C4 H4A 0.9300 .
O1 H1B 0.9376 .
O2 H2B 0.8654 .
O2 H2C 0.9651 .
